data_7028027
loop_
_publ_author_name
'Meyer, Franc'
'Heinze, Katja'
'Nuber, Bernhard'
'Zsolnai, Laszlo'

_publ_contact_author
;
       Dr. Franc Meyer
       Anorganisch-Chemisches Institut
       Ruprecht-Karls Universitaet Heidelberg
       Im Neuenheimer Feld 270
       69120 Heidelberg
       Bundesrepublik Deutschland
;
_publ_section_title
;
 Tuning the metal--metal separation in pyrazolate-based dinuclear
 complexes by the length of chelating side arms&#x200A;&#x2021;
;
_journal_issue 2
_journal_name_full 'Journal of the Chemical Society, Dalton Transactions'
_journal_page_first 207
_journal_paper_doi 10.1039/a705545e
_journal_year 1998
_chemical_formula_sum 'C80 H73 B2 Co2 N11 O'
_chemical_formula_weight 1343.97
_chemical_name_common 'compound 4'
_chemical_name_systematic
;                                                                

                
 ?                                                               

                
;
_space_group_IT_number 14
_symmetry_cell_setting monoclinic
_symmetry_space_group_name_Hall '-P 2yn'
_symmetry_space_group_name_H-M 'P 1 21/n 1'
_atom_sites_solution_hydrogens geom
_atom_sites_solution_primary direct
_atom_sites_solution_secondary difmap
_audit_creation_method SHELXL
_cell_angle_alpha 90.00
_cell_angle_beta 94.650(10)
_cell_angle_gamma 90.00
_cell_formula_units_Z 4
_cell_length_a 12.372(2)
_cell_length_b 21.443(6)
_cell_length_c 29.265(5)
_cell_measurement_temperature 293(2)
_cell_volume 7738(3)
_computing_structure_refinement 'SHELXL-93 (Sheldrick, 1993)'
_computing_structure_solution 'SHELXS-86 (Sheldrick, 1990)'
_diffrn_ambient_temperature 200
_diffrn_radiation_monochromator graphite
_diffrn_radiation_source 'fine-focus sealed tube'
_diffrn_radiation_type MoK\a
_diffrn_radiation_wavelength 0.71073
_diffrn_reflns_av_R_equivalents 0.0403
_diffrn_reflns_av_sigmaI/netI 0.0580
_diffrn_reflns_limit_h_max 0
_diffrn_reflns_limit_h_min -14
_diffrn_reflns_limit_k_max 20
_diffrn_reflns_limit_k_min 0
_diffrn_reflns_limit_l_max 34
_diffrn_reflns_limit_l_min -34
_diffrn_reflns_number 12521
_diffrn_reflns_theta_max 25.02
_diffrn_reflns_theta_min 1.69
_exptl_absorpt_coefficient_mu 0.478
_exptl_crystal_density_diffrn 1.154
_exptl_crystal_F_000 2808
_exptl_crystal_size_max 0.25
_exptl_crystal_size_mid 0.25
_exptl_crystal_size_min 0.15
_refine_diff_density_max 1.386
_refine_diff_density_min -0.664
_refine_diff_density_rms 0.113
_refine_ls_extinction_method none
_refine_ls_goodness_of_fit_all 1.049
_refine_ls_goodness_of_fit_obs 1.120
_refine_ls_matrix_type full
_refine_ls_number_parameters 879
_refine_ls_number_reflns 11962
_refine_ls_number_restraints 0
_refine_ls_restrained_S_all 1.050
_refine_ls_restrained_S_obs 1.120
_refine_ls_R_factor_all 0.1397
_refine_ls_R_factor_obs 0.0961
_refine_ls_shift/esd_max -0.086
_refine_ls_shift/esd_mean 0.003
_refine_ls_structure_factor_coef Fsqd
_refine_ls_weighting_details 'w=1/[\s^2^(Fo^2^)+(0.1461P)^2^+34.3416P] where P=(Fo^2^+2Fc^2^)/3'
_refine_ls_weighting_scheme calc
_refine_ls_wR_factor_all 0.2932
_refine_ls_wR_factor_obs 0.2529
_reflns_number_observed 7954
_reflns_number_total 11963
_reflns_observed_criterion >2sigma(I)
_cod_data_source_file e705545dsup1.cif
_cod_data_source_block fmaz
_cod_depositor_comments
;
The following automatic conversions were performed:

'_symmetry_cell_setting' tag value 'monoklin' was replaced with
'monoclinic' value as specified in the replacement file
'/home/robertas/cod-tools/perl-scripts/inputs/replacement_values.lst'.

Automatic conversion script
Id: cif_fix_values 3143 2015-03-26 13:38:13Z robertas 

The following automatic conversions were performed:

'_refine_ls_weighting_scheme' value 'calc
w=1/[\s^2^(Fo^2^)+(0.1461P)^2^+34.3416P] where P=(Fo^2^+2Fc^2^)/3'
was changed to 'calc'. New tag '_refine_ls_weighting_details' was
created. The value of the new tag was set to
'w=1/[\s^2^(Fo^2^)+(0.1461P)^2^+34.3416P] where P=(Fo^2^+2Fc^2^)/3'.

Automatic conversion script
Id: cif_fix_values 3143 2015-03-26 13:38:13Z robertas 
;
_cod_original_cell_volume 7738.2(28)
_cod_original_sg_symbol_H-M P2(1)/n
_cod_database_code 7028027

loop_
_symmetry_equiv_pos_as_xyz
'x, y, z'
'-x+1/2, y+1/2, -z+1/2'
'-x, -y, -z'
'x-1/2, -y-1/2, z-1/2'

loop_
_atom_site_aniso_label
_atom_site_aniso_U_11
_atom_site_aniso_U_22
_atom_site_aniso_U_33
_atom_site_aniso_U_23
_atom_site_aniso_U_13
_atom_site_aniso_U_12
Co1 0.0412(5) 0.0363(7) 0.0362(5) -0.0092(4) 0.0091(4) -0.0144(4)
Co2 0.0330(5) 0.0308(6) 0.0322(5) -0.0032(4) 0.0013(3) -0.0061(4)
N1 0.034(3) 0.025(3) 0.033(3) 0.000(2) -0.005(2) -0.009(2)
N2 0.059(4) 0.052(5) 0.043(3) -0.023(3) 0.024(3) -0.029(3)
N3 0.051(3) 0.037(4) 0.029(3) -0.005(3) 0.006(3) -0.006(3)
N4 0.046(4) 0.153(9) 0.072(5) 0.055(6) -0.003(4) 0.001(5)
N5 0.036(3) 0.033(4) 0.033(3) -0.003(3) -0.002(2) -0.007(3)
N6 0.037(3) 0.037(4) 0.040(3) -0.010(3) 0.000(2) -0.001(3)
N8 0.045(3) 0.028(4) 0.040(3) 0.001(3) 0.003(3) 0.001(3)
N7 0.088(9) 0.037(7) 0.029(5) 0.000(5) 0.001(5) -0.003(6)
C7 0.120(18) 0.071(15) 0.101(16) 0.005(12) 0.069(15) 0.026(13)
C8 0.090(13) 0.173(23) 0.043(9) 0.009(11) 0.007(9) 0.065(15)
N7X 0.050(11) 0.089(17) 0.061(12) -0.025(12) 0.020(9) -0.012(11)
C8X 0.038(10) 0.041(14) 0.088(17) 0.021(12) 0.018(11) 0.006(9)
N9 0.119(8) 0.076(7) 0.100(7) -0.049(6) 0.068(6) -0.065(6)
N10 0.049(4) 0.053(5) 0.039(3) -0.015(3) 0.015(3) -0.027(3)
N11 0.055(4) 0.060(5) 0.057(4) -0.016(4) 0.018(3) -0.026(4)
C1 0.035(3) 0.031(5) 0.039(4) -0.001(3) 0.003(3) -0.008(3)
C2 0.054(5) 0.058(6) 0.063(5) -0.023(4) 0.028(4) -0.032(4)
C3 0.089(7) 0.079(7) 0.068(6) -0.037(5) 0.048(5) -0.049(6)
C4 0.071(8) 0.062(9) 0.035(6) -0.006(6) 0.016(6) -0.030(7)
C4X 0.038(14) 0.074(22) 0.045(15) -0.034(15) 0.026(12) -0.041(14)
C6 0.074(7) 0.122(10) 0.055(6) 0.029(6) -0.016(5) -0.020(7)
C9 0.035(4) 0.035(5) 0.061(5) -0.010(4) 0.010(3) -0.011(3)
C10 0.049(5) 0.033(5) 0.082(6) 0.004(4) 0.003(4) -0.001(4)
C11 0.055(5) 0.038(6) 0.074(6) -0.007(4) -0.016(4) 0.000(4)
C12 0.065(5) 0.032(5) 0.045(4) -0.001(4) -0.017(4) -0.010(4)
C13 0.049(4) 0.051(6) 0.043(4) -0.004(4) -0.004(3) -0.016(4)
C22 0.058(5) 0.055(6) 0.040(4) -0.014(4) -0.009(4) 0.008(4)
C23 0.067(6) 0.075(7) 0.051(5) 0.001(5) -0.014(4) 0.017(5)
C24 0.066(6) 0.071(7) 0.083(7) 0.004(6) 0.030(5) 0.030(5)
C25 0.087(8) 0.096(9) 0.103(9) 0.044(7) 0.029(7) 0.027(7)
C26 0.056(5) 0.059(6) 0.036(4) 0.005(4) 0.012(3) 0.010(4)
C27 0.071(6) 0.067(7) 0.053(5) 0.010(5) 0.005(4) 0.002(5)
C28 0.050(4) 0.040(5) 0.054(5) 0.003(4) -0.001(4) -0.003(4)
C29 0.074(6) 0.039(6) 0.071(6) 0.012(4) -0.018(5) 0.008(4)
B1 0.031(4) 0.031(5) 0.031(4) 0.000(3) 0.000(3) -0.004(3)
B2 0.026(4) 0.043(6) 0.041(4) 0.010(4) 0.004(3) 0.004(3)
C30 0.037(4) 0.041(6) 0.044(4) 0.009(3) -0.004(3) -0.002(3)
C31 0.044(4) 0.049(6) 0.055(5) 0.017(4) -0.008(4) -0.002(4)
C32 0.048(5) 0.073(8) 0.050(5) 0.026(5) -0.007(4) -0.002(4)
C33 0.059(5) 0.080(8) 0.031(4) 0.011(4) 0.002(3) 0.005(5)
C34 0.051(4) 0.054(6) 0.030(4) 0.004(3) 0.000(3) 0.009(4)
C35 0.029(3) 0.039(5) 0.032(3) 0.004(3) -0.002(3) -0.001(3)
C36 0.052(4) 0.050(5) 0.034(4) -0.006(3) 0.000(3) -0.005(4)
C37 0.073(6) 0.056(6) 0.046(5) -0.015(4) 0.014(4) -0.010(5)
C38 0.093(7) 0.062(7) 0.027(4) 0.001(4) 0.001(4) -0.038(5)
C39 0.068(5) 0.047(6) 0.035(4) 0.008(4) -0.016(4) -0.015(4)
C40 0.051(4) 0.038(5) 0.037(4) 0.011(3) -0.008(3) -0.008(4)
C41 0.037(3) 0.028(4) 0.033(3) 0.003(3) -0.001(3) -0.010(3)
C42 0.041(4) 0.038(5) 0.038(4) -0.008(3) -0.004(3) 0.001(3)
C43 0.032(4) 0.043(5) 0.070(5) -0.022(4) -0.010(4) 0.001(3)
C44 0.035(4) 0.048(6) 0.084(6) -0.027(5) 0.007(4) -0.004(4)
C45 0.044(4) 0.047(6) 0.070(6) -0.007(4) 0.018(4) -0.006(4)
C46 0.041(4) 0.034(5) 0.043(4) -0.004(3) 0.007(3) -0.004(3)
C47 0.033(3) 0.030(4) 0.039(4) -0.007(3) 0.001(3) -0.001(3)
C48 0.043(4) 0.038(5) 0.046(4) 0.003(3) -0.004(3) -0.001(4)
C49 0.067(6) 0.029(5) 0.066(5) -0.001(4) -0.008(4) 0.007(4)
C50 0.065(6) 0.054(7) 0.054(5) 0.001(4) -0.003(4) 0.028(5)
C51 0.040(4) 0.071(7) 0.052(5) 0.005(4) -0.001(4) 0.020(4)
C52 0.041(4) 0.049(6) 0.050(5) 0.005(4) -0.001(3) 0.002(4)
C53 0.034(3) 0.038(5) 0.033(4) 0.003(3) -0.003(3) 0.000(3)
C54 0.038(4) 0.064(6) 0.045(4) 0.014(4) 0.005(3) 0.000(4)
C55 0.037(4) 0.110(8) 0.047(5) 0.020(5) 0.012(4) 0.000(5)
C56 0.038(4) 0.142(10) 0.061(6) 0.024(6) 0.012(4) 0.025(6)
C57 0.043(5) 0.117(9) 0.076(6) 0.036(6) 0.011(4) 0.032(5)
C58 0.047(4) 0.074(7) 0.052(5) 0.023(4) 0.012(4) 0.016(4)
C59 0.029(3) 0.052(5) 0.040(4) 0.014(3) 0.000(3) 0.000(3)
C60 0.089(8) 0.048(8) 0.127(10) 0.009(6) -0.074(7) -0.012(5)
C61 0.079(7) 0.037(7) 0.121(9) 0.001(6) -0.038(6) -0.015(5)
C62 0.059(5) 0.035(5) 0.064(5) 0.014(4) 0.022(4) 0.000(4)
C63 0.115(8) 0.055(7) 0.051(5) 0.011(5) -0.004(5) 0.040(6)
C64 0.105(7) 0.045(6) 0.035(4) 0.000(4) -0.004(4) 0.019(5)
C65 0.031(3) 0.041(5) 0.045(4) 0.013(3) 0.004(3) -0.001(3)
C66 0.230(16) 0.089(9) 0.030(5) -0.008(5) 0.014(7) -0.105(10)
C67 0.213(14) 0.084(8) 0.025(4) -0.008(5) 0.011(6) -0.080(9)
C68 0.056(5) 0.041(5) 0.042(4) 0.017(4) 0.011(4) 0.006(4)
C69 0.088(7) 0.109(9) 0.055(6) 0.044(6) -0.021(5) -0.063(7)
C70 0.080(6) 0.107(9) 0.044(5) 0.037(5) -0.032(4) -0.052(6)
C71 0.031(3) 0.032(5) 0.039(4) 0.006(3) 0.005(3) 0.002(3)
C72 0.048(4) 0.047(6) 0.062(5) -0.003(4) 0.011(4) -0.009(4)
C73 0.064(6) 0.061(7) 0.064(6) -0.015(5) 0.018(4) -0.011(5)
C74 0.053(5) 0.051(6) 0.044(4) 0.009(4) -0.003(4) -0.005(4)
C75 0.038(4) 0.069(6) 0.049(5) 0.011(4) -0.006(3) 0.002(4)
C76 0.036(4) 0.082(7) 0.036(4) 0.000(4) -0.002(3) 0.009(4)
C77 0.035(3) 0.034(5) 0.035(4) 0.015(3) 0.004(3) 0.001(3)

loop_
_atom_site_label
_atom_site_type_symbol
_atom_site_fract_x
_atom_site_fract_y
_atom_site_fract_z
_atom_site_U_iso_or_equiv
_atom_site_thermal_displace_type
_atom_site_occupancy
_atom_site_calc_flag
_atom_site_refinement_flags
_atom_site_disorder_group
Co1 Co 0.30169(8) 0.23550(5) 0.05940(3) 0.0376(3) Uani 1 d . .
Co2 Co 0.31758(7) 0.39072(4) 0.15883(3) 0.0321(3) Uani 1 d . .
N1 N 0.4037(4) 0.3591(3) 0.1069(2) 0.0310(13) Uani 1 d . .
N2 N 0.3882(5) 0.3154(3) 0.0721(2) 0.050(2) Uani 1 d . .
N3 N 0.4010(5) 0.2329(3) 0.0017(2) 0.0387(14) Uani 1 d . .
N4 N 0.1781(6) 0.2520(5) 0.0078(3) 0.091(3) Uani 1 d . .
N5 N 0.4431(4) 0.4620(3) 0.1596(2) 0.0343(13) Uani 1 d . .
N6 N 0.2147(4) 0.4691(3) 0.1393(2) 0.0380(14) Uani 1 d . .
N8 N 0.3975(5) 0.3684(3) 0.2253(2) 0.0379(14) Uani 1 d . .
N7 N 0.4127(11) 0.1703(5) 0.0862(3) 0.052(3) Uani 0.60 d P 1
C7 C 0.4390(20) 0.1657(10) -0.0043(8) 0.094(7) Uani 0.60 d P 1
C8 C 0.5122(16) 0.1762(12) 0.0559(6) 0.102(8) Uani 0.60 d P 1
N7X N 0.3540(15) 0.1336(12) 0.0646(7) 0.066(6) Uani 0.40 d P 2
C7X C 0.4873(18) 0.1884(12) 0.0127(8) 0.046(6) Uiso 0.40 d P 2
C8X C 0.4446(16) 0.1297(10) 0.0365(9) 0.055(6) Uani 0.40 d P 2
N9 N 0.2183(8) 0.2343(4) 0.1181(3) 0.095(4) Uani 1 d . .
N10 N 0.2041(5) 0.2815(4) 0.1351(2) 0.046(2) Uani 1 d . .
N11 N 0.1926(6) 0.3269(4) 0.1543(2) 0.057(2) Uani 1 d . .
C1 C 0.4912(5) 0.3935(3) 0.0982(2) 0.035(2) Uani 1 d . .
C2 C 0.5322(7) 0.3742(4) 0.0580(3) 0.057(2) Uani 1 d . .
H2 H 0.5914(7) 0.3902(4) 0.0442(3) 0.065(26) Uiso 1 calc R .
C3 C 0.4654(8) 0.3259(5) 0.0429(3) 0.076(3) Uani 1 d . .
C4 C 0.4517(11) 0.2955(6) -0.0047(4) 0.055(3) Uani 0.70 d P 1
C4X C 0.5125(21) 0.2620(15) 0.0183(9) 0.051(8) Uani 0.30 d P 2
C5 C 0.3290(12) 0.2181(8) -0.0413(5) 0.057(4) Uiso 0.60 d P 1
C5X C 0.3477(19) 0.2679(12) -0.0326(8) 0.063(6) Uiso 0.40 d P 2
C6 C 0.2271(8) 0.2522(6) -0.0375(3) 0.085(4) Uani 1 d . .
H6A H 0.1736(8) 0.2353(6) -0.0603(3) 0.081(7) Uiso 1 calc R 1
H6B H 0.2391(8) 0.2953(6) -0.0458(3) 0.081(7) Uiso 1 calc R 1
C9 C 0.5306(6) 0.4417(4) 0.1319(3) 0.043(2) Uani 1 d . .
H9A H 0.5900(6) 0.4249(4) 0.1518(3) 0.081(7) Uiso 1 calc R .
H9B H 0.5576(6) 0.4772(4) 0.1158(3) 0.081(7) Uiso 1 calc R .
C10 C 0.3914(6) 0.5187(4) 0.1400(3) 0.055(2) Uani 1 d . .
H10A H 0.4324(6) 0.5546(4) 0.1517(3) 0.081(7) Uiso 1 calc R .
H10B H 0.3950(6) 0.5178(4) 0.1070(3) 0.081(7) Uiso 1 calc R .
C11 C 0.2785(7) 0.5265(4) 0.1499(3) 0.057(2) Uani 1 d . .
H11A H 0.2468(7) 0.5608(4) 0.1318(3) 0.081(7) Uiso 1 calc R .
H11B H 0.2755(7) 0.5369(4) 0.1820(3) 0.081(7) Uiso 1 calc R .
C12 C 0.4944(7) 0.4102(4) 0.2314(3) 0.049(2) Uani 1 d . .
H12A H 0.5118(7) 0.4174(4) 0.2639(3) 0.081(7) Uiso 1 calc R .
H12B H 0.5558(7) 0.3894(4) 0.2195(3) 0.081(7) Uiso 1 calc R .
C13 C 0.4778(6) 0.4705(4) 0.2083(3) 0.049(2) Uani 1 d . .
H13A H 0.4233(6) 0.4941(4) 0.2229(3) 0.081(7) Uiso 1 calc R .
H13B H 0.5449(6) 0.4941(4) 0.2112(3) 0.081(7) Uiso 1 calc R .
C14 C 0.0773(26) 0.2746(16) -0.0023(11) 0.091(9) Uiso 0.40 d P 1
C15 C 0.0344(25) 0.3477(14) -0.0070(10) 0.081(8) Uiso 0.40 d P 1
C14X C 0.1489(14) 0.3275(9) 0.0237(6) 0.072(4) Uiso 0.60 d P 2
C15X C 0.0974(20) 0.3571(11) -0.0094(8) 0.099(7) Uiso 0.60 d P 2
C16 C 0.0791(16) 0.2179(9) 0.0074(6) 0.145(6) Uiso 1 d . .
C17 C 0.0111(21) 0.2403(13) 0.0522(9) 0.048(6) Uiso 0.30 d P 1
C17X C 0.1289(18) 0.1649(12) -0.0030(8) 0.061(6) Uiso 0.40 d P 2
C17Y C 0.0721(25) 0.1433(16) 0.0375(11) 0.065(8) Uiso 0.30 d P 3
C18 C 0.4569(12) 0.1880(7) 0.1316(5) 0.111(4) Uiso 1 d . .
C19 C 0.5401(15) 0.1472(9) 0.1536(6) 0.152(6) Uiso 1 d . .
C20 C 0.3843(23) 0.1058(14) 0.0903(12) 0.104(9) Uiso 0.60 d P 1
C21 C 0.2584(18) 0.0922(11) 0.0491(7) 0.099(6) Uiso 0.60 d P 1
C20X C 0.3770(34) 0.1082(18) 0.1135(14) 0.101(12) Uiso 0.40 d P 2
C21X C 0.2924(36) 0.0995(19) 0.1139(14) 0.123(12) Uiso 0.40 d P 2
C22 C 0.1861(7) 0.4607(4) 0.0898(3) 0.052(2) Uani 1 d . .
H22A H 0.1464(7) 0.4219(4) 0.0855(3) 0.081(7) Uiso 1 calc R .
H22B H 0.2528(7) 0.4563(4) 0.0748(3) 0.081(7) Uiso 1 calc R .
C23 C 0.1191(7) 0.5121(5) 0.0654(3) 0.066(3) Uani 1 d . .
H23A H 0.1113(50) 0.5037(18) 0.0331(4) 0.114(12) Uiso 1 calc R .
H23B H 0.1550(30) 0.5515(7) 0.0707(20) 0.114(12) Uiso 1 calc R .
H23C H 0.0488(21) 0.5137(22) 0.0770(18) 0.114(12) Uiso 1 calc R .
C24 C 0.1108(8) 0.4743(5) 0.1619(4) 0.072(3) Uani 1 d . .
H24A H 0.0834(8) 0.5163(5) 0.1566(4) 0.081(7) Uiso 1 calc R .
H24B H 0.0591(8) 0.4462(5) 0.1461(4) 0.081(7) Uiso 1 calc R .
C25 C 0.1099(9) 0.4627(6) 0.2080(4) 0.094(4) Uani 1 d . .
H25A H 0.0366(11) 0.4642(34) 0.2166(6) 0.114(12) Uiso 1 calc R .
H25B H 0.1526(49) 0.4936(20) 0.2250(4) 0.114(12) Uiso 1 calc R .
H25C H 0.1398(55) 0.4221(15) 0.2148(6) 0.114(12) Uiso 1 calc R .
C26 C 0.3324(6) 0.3762(4) 0.2657(2) 0.050(2) Uani 1 d . .
H26A H 0.3813(6) 0.3737(4) 0.2932(2) 0.081(7) Uiso 1 calc R .
H26B H 0.3013(6) 0.4177(4) 0.2645(2) 0.081(7) Uiso 1 calc R .
C27 C 0.2430(7) 0.3305(5) 0.2700(3) 0.064(2) Uani 1 d . .
H27A H 0.1989(35) 0.3439(18) 0.2937(17) 0.114(12) Uiso 1 calc R .
H27B H 0.2732(7) 0.2903(9) 0.2776(25) 0.114(12) Uiso 1 calc R .
H27C H 0.1993(36) 0.3280(25) 0.2414(8) 0.114(12) Uiso 1 calc R .
C28 C 0.4367(6) 0.3031(4) 0.2205(3) 0.048(2) Uani 1 d . .
H28A H 0.4744(6) 0.3003(4) 0.1928(3) 0.081(7) Uiso 1 calc R .
H28B H 0.3742(6) 0.2756(4) 0.2168(3) 0.081(7) Uiso 1 calc R .
C29 C 0.5117(8) 0.2797(4) 0.2605(3) 0.063(2) Uani 1 d . .
H29A H 0.5366(47) 0.2386(14) 0.2538(11) 0.114(12) Uiso 1 calc R .
H29B H 0.4732(18) 0.2785(32) 0.2877(6) 0.114(12) Uiso 1 calc R .
H29C H 0.5727(31) 0.3073(19) 0.2653(16) 0.114(12) Uiso 1 calc R .
B1 B 0.7874(6) 0.6038(4) 0.1730(2) 0.031(2) Uani 1 d . .
B2 B 0.7485(6) 0.1286(4) -0.0624(3) 0.036(2) Uani 1 d . .
C30 C 0.7762(5) 0.4894(4) 0.2101(3) 0.041(2) Uani 1 d . .
H30 H 0.7902(5) 0.4729(4) 0.1818(3) 0.075(5) Uiso 1 calc R .
C31 C 0.7656(6) 0.4488(4) 0.2464(3) 0.050(2) Uani 1 d . .
H31 H 0.7717(6) 0.4061(4) 0.2418(3) 0.075(5) Uiso 1 calc R .
C32 C 0.7463(6) 0.4709(5) 0.2886(3) 0.058(2) Uani 1 d . .
H32 H 0.7388(6) 0.4436(5) 0.3128(3) 0.075(5) Uiso 1 calc R .
C33 C 0.7382(7) 0.5341(5) 0.2946(3) 0.057(2) Uani 1 d . .
H33 H 0.7251(7) 0.5500(5) 0.3232(3) 0.075(5) Uiso 1 calc R .
C34 C 0.7495(6) 0.5745(4) 0.2582(2) 0.045(2) Uani 1 d . .
H34 H 0.7453(6) 0.6172(4) 0.2633(2) 0.075(5) Uiso 1 calc R .
C35 C 0.7669(5) 0.5537(4) 0.2142(2) 0.034(2) Uani 1 d . .
C36 C 0.8140(6) 0.5268(4) 0.1038(2) 0.045(2) Uani 1 d . .
H36 H 0.8777(6) 0.5144(4) 0.1204(2) 0.075(5) Uiso 1 calc R .
C37 C 0.7869(8) 0.4985(4) 0.0620(3) 0.058(2) Uani 1 d . .
H37 H 0.8317(8) 0.4682(4) 0.0509(3) 0.075(5) Uiso 1 calc R .
C38 C 0.6917(8) 0.5160(4) 0.0366(3) 0.061(3) Uani 1 d . .
H38 H 0.6719(8) 0.4970(4) 0.0086(3) 0.075(5) Uiso 1 calc R .
C39 C 0.6269(7) 0.5616(4) 0.0533(3) 0.051(2) Uani 1 d . .
H39 H 0.5635(7) 0.5739(4) 0.0365(3) 0.075(5) Uiso 1 calc R .
C40 C 0.6566(6) 0.5893(4) 0.0956(2) 0.043(2) Uani 1 d . .
H40 H 0.6120(6) 0.6200(4) 0.1064(2) 0.075(5) Uiso 1 calc R .
C41 C 0.7518(5) 0.5726(3) 0.1225(2) 0.033(2) Uani 1 d . .
C42 C 0.9870(6) 0.6114(4) 0.2162(2) 0.039(2) Uani 1 d . .
H42 H 0.9600(6) 0.5923(4) 0.2415(2) 0.075(5) Uiso 1 calc R .
C43 C 1.0955(6) 0.6296(4) 0.2193(3) 0.049(2) Uani 1 d . .
H43 H 1.1391(6) 0.6229(4) 0.2463(3) 0.075(5) Uiso 1 calc R .
C44 C 1.1382(6) 0.6577(4) 0.1824(3) 0.055(2) Uani 1 d . .
H44 H 1.2101(6) 0.6707(4) 0.1845(3) 0.075(5) Uiso 1 calc R .
C45 C 1.0740(6) 0.6661(4) 0.1429(3) 0.053(2) Uani 1 d . .
H45 H 1.1029(6) 0.6842(4) 0.1177(3) 0.075(5) Uiso 1 calc R .
C46 C 0.9672(6) 0.6483(3) 0.1397(2) 0.039(2) Uani 1 d . .
H46 H 0.9259(6) 0.6547(3) 0.1122(2) 0.075(5) Uiso 1 calc R .
C47 C 0.9164(5) 0.6204(3) 0.1767(2) 0.034(2) Uani 1 d . .
C48 C 0.7535(6) 0.7269(4) 0.1707(2) 0.043(2) Uani 1 d . .
H48 H 0.8238(6) 0.7314(4) 0.1621(2) 0.075(5) Uiso 1 calc R .
C49 C 0.6902(7) 0.7804(4) 0.1742(3) 0.055(2) Uani 1 d . .
H49 H 0.7188(7) 0.8194(4) 0.1681(3) 0.075(5) Uiso 1 calc R .
C50 C 0.5861(7) 0.7757(5) 0.1866(3) 0.058(2) Uani 1 d . .
H50 H 0.5440(7) 0.8111(5) 0.1897(3) 0.075(5) Uiso 1 calc R .
C51 C 0.5461(6) 0.7185(5) 0.1944(3) 0.055(2) Uani 1 d . .
H51 H 0.4749(6) 0.7148(5) 0.2021(3) 0.075(5) Uiso 1 calc R .
C52 C 0.6078(6) 0.6653(4) 0.1912(3) 0.047(2) Uani 1 d . .
H52 H 0.5771(6) 0.6267(4) 0.1969(3) 0.075(5) Uiso 1 calc R .
C53 C 0.7163(5) 0.6676(4) 0.1794(2) 0.035(2) Uani 1 d . .
C54 C 0.9270(6) 0.1554(4) -0.1025(3) 0.049(2) Uani 1 d . .
H54 H 0.8895(6) 0.1895(4) -0.1155(3) 0.075(5) Uiso 1 calc R .
C55 C 1.0313(6) 0.1438(5) -0.1147(3) 0.064(3) Uani 1 d . .
H55 H 1.0622(6) 0.1703(5) -0.1351(3) 0.075(5) Uiso 1 calc R .
C56 C 1.0897(7) 0.0930(6) -0.0966(3) 0.080(3) Uani 1 d . .
H56 H 1.1588(7) 0.0846(6) -0.1053(3) 0.075(5) Uiso 1 calc R .
C57 C 1.0433(7) 0.0555(6) -0.0655(3) 0.078(3) Uani 1 d . .
H57 H 1.0813(7) 0.0216(6) -0.0525(3) 0.075(5) Uiso 1 calc R .
C58 C 0.9387(6) 0.0686(4) -0.0536(3) 0.057(2) Uani 1 d . .
H58 H 0.9090(6) 0.0428(4) -0.0324(3) 0.075(5) Uiso 1 calc R .
C59 C 0.8763(5) 0.1181(4) -0.0717(2) 0.040(2) Uani 1 d . .
C60 C 0.7679(9) 0.2440(5) -0.0271(4) 0.093(4) Uani 1 d . .
H60 H 0.8115(9) 0.2263(5) -0.0032(4) 0.075(5) Uiso 1 calc R .
C61 C 0.7521(8) 0.3080(5) -0.0257(4) 0.082(3) Uani 1 d . .
H61 H 0.7851(8) 0.3312(5) -0.0016(4) 0.075(5) Uiso 1 calc R .
C62 C 0.6890(7) 0.3365(4) -0.0590(3) 0.052(2) Uani 1 d . .
H62 H 0.6765(7) 0.3793(4) -0.0585(3) 0.075(5) Uiso 1 calc R .
C63 C 0.6436(9) 0.2996(5) -0.0941(3) 0.074(3) Uani 1 d . .
H63 H 0.6005(9) 0.3181(5) -0.1178(3) 0.075(5) Uiso 1 calc R .
C64 C 0.6604(8) 0.2366(4) -0.0948(3) 0.062(3) Uani 1 d . .
H64 H 0.6275(8) 0.2140(4) -0.1192(3) 0.075(5) Uiso 1 calc R .
C65 C 0.7240(5) 0.2043(4) -0.0612(2) 0.039(2) Uani 1 d . .
C66 C 0.7739(13) 0.1129(5) 0.0287(3) 0.116(6) Uani 1 d . .
H66 H 0.8183(13) 0.1480(5) 0.0292(3) 0.075(5) Uiso 1 calc R .
C67 C 0.7629(12) 0.0835(5) 0.0698(3) 0.107(5) Uani 1 d . .
H67 H 0.8047(12) 0.0964(5) 0.0959(3) 0.075(5) Uiso 1 calc R .
C68 C 0.6933(6) 0.0367(4) 0.0725(3) 0.046(2) Uani 1 d . .
H68 H 0.6803(6) 0.0189(4) 0.1005(3) 0.075(5) Uiso 1 calc R .
C69 C 0.6429(8) 0.0163(5) 0.0333(3) 0.086(4) Uani 1 d . .
H69 H 0.5983(8) -0.0186(5) 0.0333(3) 0.075(5) Uiso 1 calc R .
C70 C 0.6569(8) 0.0474(5) -0.0079(3) 0.079(3) Uani 1 d . .
H70 H 0.6156(8) 0.0339(5) -0.0340(3) 0.075(5) Uiso 1 calc R .
C71 C 0.7252(5) 0.0951(3) -0.0127(2) 0.034(2) Uani 1 d . .
C72 C 0.7130(7) 0.0582(4) -0.1366(3) 0.052(2) Uani 1 d . .
H72 H 0.7877(7) 0.0531(4) -0.1364(3) 0.075(5) Uiso 1 calc R .
C73 C 0.6463(7) 0.0279(5) -0.1709(3) 0.062(2) Uani 1 d . .
H73 H 0.6777(7) 0.0033(5) -0.1924(3) 0.075(5) Uiso 1 calc R .
C74 C 0.5366(7) 0.0341(4) -0.1734(3) 0.050(2) Uani 1 d . .
H74 H 0.4927(7) 0.0150(4) -0.1966(3) 0.075(5) Uiso 1 calc R .
C75 C 0.4928(6) 0.0692(4) -0.1404(3) 0.053(2) Uani 1 d . .
H75 H 0.4180(6) 0.0734(4) -0.1407(3) 0.075(5) Uiso 1 calc R .
C76 C 0.5600(6) 0.0989(4) -0.1063(2) 0.051(2) Uani 1 d . .
H76 H 0.5276(6) 0.1225(4) -0.0845(2) 0.075(5) Uiso 1 calc R .
C77 C 0.6729(5) 0.0951(3) -0.1032(2) 0.035(2) Uani 1 d . .
O1 O 0.1608(9) 0.0713(5) 0.2295(4) 0.083(3) Uiso 0.70 d P .
C90 C 0.0552(12) 0.1540(7) 0.1957(5) 0.076(2) Uiso 0.70 d P .
C91 C 0.0934(13) 0.0902(8) 0.2017(5) 0.076(2) Uiso 0.70 d P .
C92 C 0.0387(12) 0.0416(7) 0.1716(5) 0.076(2) Uiso 0.70 d P .
O2 O 0.6749(15) 0.3159(9) 0.1685(6) 0.055(5) Uiso 0.30 d P .
C93 C 0.8277(26) 0.3162(16) 0.1213(11) 0.067(5) Uiso 0.30 d P .
C94 C 0.7545(27) 0.2953(16) 0.1611(11) 0.067(5) Uiso 0.30 d P .
C95 C 0.8092(26) 0.2571(16) 0.1921(11) 0.067(5) Uiso 0.30 d P .

loop_
_atom_type_symbol
_atom_type_description
_atom_type_scat_dispersion_real
_atom_type_scat_dispersion_imag
_atom_type_scat_source
C C 0.0033 0.0016 'International Tables Vol C Tables 4.2.6.8 and 6.1.1.4'
H H 0.0000 0.0000 'International Tables Vol C Tables 4.2.6.8 and 6.1.1.4'
B B 0.0013 0.0007 'International Tables Vol C Tables 4.2.6.8 and 6.1.1.4'
N N 0.0061 0.0033 'International Tables Vol C Tables 4.2.6.8 and 6.1.1.4'
O O 0.0106 0.0060 'International Tables Vol C Tables 4.2.6.8 and 6.1.1.4'
Co Co 0.3494 0.9721 'International Tables Vol C Tables 4.2.6.8 and 6.1.1.4'

loop_
_geom_angle_atom_site_label_1
_geom_angle_atom_site_label_2
_geom_angle_atom_site_label_3
_geom_angle
N2 Co1 N7 100.1(4)
N2 Co1 N9 98.5(3)
N7 Co1 N9 92.1(5)
N2 Co1 N4 109.4(4)
N7 Co1 N4 144.4(5)
N9 Co1 N4 102.5(4)
N2 Co1 N3 80.9(2)
N7 Co1 N3 83.0(3)
N9 Co1 N3 174.8(4)
N4 Co1 N3 82.5(3)
N2 Co1 N7X 130.6(5)
N9 Co1 N7X 95.1(6)
N4 Co1 N7X 113.5(6)
N3 Co1 N7X 81.5(5)
N1 Co2 N11 99.5(3)
N1 Co2 N6 113.2(2)
N11 Co2 N6 94.4(3)
N1 Co2 N8 111.6(2)
N11 Co2 N8 101.3(3)
N6 Co2 N8 128.9(2)
N1 Co2 N5 80.0(2)
N11 Co2 N5 175.8(3)
N6 Co2 N5 82.0(2)
N8 Co2 N5 82.7(2)
C1 N1 N2 107.3(5)
C1 N1 Co2 115.6(4)
N2 N1 Co2 136.2(4)
C3 N2 N1 106.8(6)
C3 N2 Co1 114.4(5)
N1 N2 Co1 138.0(4)
C5X N3 C7X 145.2(14)
C4 N3 C5 107.9(9)
C4 N3 C7 133.9(11)
C5 N3 C7 82.7(12)
C5X N3 C4X 111.6(17)
C7X N3 C4X 64.9(17)
C5X N3 Co1 106.6(10)
C7X N3 Co1 107.4(10)
C4 N3 Co1 110.1(5)
C5 N3 Co1 108.7(6)
C7 N3 Co1 108.2(7)
C4X N3 Co1 106.9(9)
C14 N4 C16 53.4(14)
C14 N4 C6 103.6(15)
C16 N4 C6 113.6(11)
C16 N4 C14X 106.5(11)
C6 N4 C14X 110.1(9)
C14 N4 Co1 146.1(15)
C16 N4 Co1 119.8(9)
C6 N4 Co1 108.4(6)
C14X N4 Co1 96.9(8)
C13 N5 C10 111.2(6)
C13 N5 C9 113.8(6)
C10 N5 C9 110.2(6)
C13 N5 Co2 104.5(4)
C10 N5 Co2 106.8(4)
C9 N5 Co2 110.0(4)
C22 N6 C11 112.8(7)
C22 N6 C24 107.3(6)
C11 N6 C24 108.0(7)
C22 N6 Co2 104.7(4)
C11 N6 Co2 107.4(4)
C24 N6 Co2 116.8(5)
C28 N8 C26 112.3(6)
C28 N8 C12 108.1(6)
C26 N8 C12 108.4(6)
C28 N8 Co2 104.7(4)
C26 N8 Co2 116.8(4)
C12 N8 Co2 106.1(4)
C20 N7 C18 104.7(16)
C20 N7 C8 109.3(17)
C18 N7 C8 103.9(12)
C20 N7 Co1 121.5(15)
C18 N7 Co1 111.2(9)
C8 N7 Co1 104.9(9)
N3 C7 C8 84.8(13)
N3 C7 C5 48.3(8)
C8 C7 C5 132.3(13)
N7 C8 C7 100.0(13)
C8X N7X C20X 114.6(25)
C8X N7X C21X 144.5(25)
C20X N7X C21X 35.4(17)
C8X N7X Co1 104.3(16)
C20X N7X Co1 115.7(18)
C21X N7X Co1 107.6(15)
N3 C7X C8X 111.2(16)
N3 C7X C4X 60.8(15)
C8X C7X C4X 144.8(21)
N7X C8X C7X 121.1(20)
N10 N9 Co1 116.8(6)
N11 N10 N9 175.8(10)
N10 N11 Co2 118.4(5)
N1 C1 C2 110.5(6)
N1 C1 C9 118.8(6)
C2 C1 C9 130.7(6)
C3 C2 C1 104.3(6)
C3 C2 H2 127.8(5)
C1 C2 H2 127.8(4)
N2 C3 C2 111.1(7)
N2 C3 C4 118.1(8)
C2 C3 C4 129.1(8)
N2 C3 C4X 115.0(11)
C2 C3 C4X 122.2(11)
N3 C4 C3 106.5(8)
N3 C4X C7X 54.3(11)
N3 C4X C3 97.5(16)
C7X C4X C3 140.6(16)
C6 C5 N3 106.6(11)
C6 C5 C7 141.7(11)
N3 C5 C7 49.0(8)
N3 C5X C6 110.9(17)
C5 C6 N4 118.3(9)
N4 C6 C5X 112.2(11)
C5 C6 H6A 107.7(8)
N4 C6 H6A 107.7(5)
C5 C6 H6B 107.7(8)
N4 C6 H6B 107.7(6)
H6A C6 H6B 107.1
N5 C9 C1 110.9(5)
N5 C9 H9A 109.5(4)
C1 C9 H9A 109.5(4)
N5 C9 H9B 109.5(4)
C1 C9 H9B 109.5(4)
H9A C9 H9B 108.0
C11 C10 N5 114.2(7)
C11 C10 H10A 108.7(5)
N5 C10 H10A 108.7(4)
C11 C10 H10B 108.7(5)
N5 C10 H10B 108.7(4)
H10A C10 H10B 107.6
C10 C11 N6 111.5(7)
C10 C11 H11A 109.3(5)
N6 C11 H11A 109.3(4)
C10 C11 H11B 109.3(5)
N6 C11 H11B 109.3(4)
H11A C11 H11B 108.0
C13 C12 N8 113.2(6)
C13 C12 H12A 108.9(4)
N8 C12 H12A 108.9(4)
C13 C12 H12B 108.9(5)
N8 C12 H12B 108.9(4)
H12A C12 H12B 107.8
N5 C13 C12 111.0(6)
N5 C13 H13A 109.4(4)
C12 C13 H13A 109.5(5)
N5 C13 H13B 109.4(4)
C12 C13 H13B 109.4(4)
H13A C13 H13B 108.0
C16 C14 N4 66.5(19)
C16 C14 C15 160.0(29)
N4 C14 C15 129.9(26)
C16 C14 C17 57.2(17)
N4 C14 C17 97.1(19)
C15 C14 C17 105.4(21)
C15X C14X N4 111.2(16)
C14 C16 N4 60.1(17)
C17X C16 N4 91.5(16)
C14 C16 C17 84.2(21)
N4 C16 C17 109.3(15)
N4 C16 C17Y 121.2(16)
C16 C17 C14 38.5(11)
N7 C18 C19 116.7(14)
C19 C18 C20X 85.4(15)
N7 C20 C21 106.7(21)
C21X C20X N7X 88.0(36)
C21X C20X C18 127.2(41)
N7X C20X C18 89.6(20)
C20X C21X N7X 56.7(31)
N6 C22 C23 116.8(7)
N6 C22 H22A 108.1(4)
C23 C22 H22A 108.1(5)
N6 C22 H22B 108.1(4)
C23 C22 H22B 108.1(5)
H22A C22 H22B 107.3
C22 C23 H23A 109.5(4)
C22 C23 H23B 109.5(5)
H23A C23 H23B 109.5
C22 C23 H23C 109.5(5)
H23A C23 H23C 109.5
H23B C23 H23C 109.5
C25 C24 N6 119.8(9)
C25 C24 H24A 107.4(7)
N6 C24 H24A 107.4(5)
C25 C24 H24B 107.4(8)
N6 C24 H24B 107.4(5)
H24A C24 H24B 106.9
C24 C25 H25A 109.5(6)
C24 C25 H25B 109.5(8)
H25A C25 H25B 109.5
C24 C25 H25C 109.5(6)
H25A C25 H25C 109.5
H25B C25 H25C 109.5
C27 C26 N8 116.4(7)
C27 C26 H26A 108.2(5)
N8 C26 H26A 108.2(4)
C27 C26 H26B 108.2(5)
N8 C26 H26B 108.2(4)
H26A C26 H26B 107.3
C26 C27 H27A 109.5(5)
C26 C27 H27B 109.5(5)
H27A C27 H27B 109.5
C26 C27 H27C 109.5(4)
H27A C27 H27C 109.5
H27B C27 H27C 109.5
N8 C28 C29 115.0(7)
N8 C28 H28A 108.5(4)
C29 C28 H28A 108.5(5)
N8 C28 H28B 108.5(4)
C29 C28 H28B 108.5(5)
H28A C28 H28B 107.5
C28 C29 H29A 109.5(5)
C28 C29 H29B 109.5(5)
H29A C29 H29B 109.5
C28 C29 H29C 109.5(5)
H29A C29 H29C 109.5
H29B C29 H29C 109.5
C47 B1 C53 109.9(6)
C47 B1 C41 109.7(5)
C53 B1 C41 109.5(5)
C47 B1 C35 107.6(5)
C53 B1 C35 110.0(5)
C41 B1 C35 110.2(6)
C77 B2 C59 108.9(6)
C77 B2 C65 110.8(6)
C59 B2 C65 108.6(6)
C77 B2 C71 108.7(6)
C59 B2 C71 108.8(5)
C65 B2 C71 111.0(6)
C31 C30 C35 122.9(8)
C31 C30 H30 118.6(5)
C35 C30 H30 118.6(4)
C32 C31 C30 120.7(8)
C32 C31 H31 119.7(5)
C30 C31 H31 119.7(5)
C31 C32 C33 118.6(8)
C31 C32 H32 120.7(5)
C33 C32 H32 120.7(5)
C32 C33 C34 120.4(8)
C32 C33 H33 119.8(5)
C34 C33 H33 119.8(5)
C33 C34 C35 122.7(8)
C33 C34 H34 118.7(5)
C35 C34 H34 118.7(5)
C30 C35 C34 114.7(7)
C30 C35 B1 124.3(6)
C34 C35 B1 120.7(7)
C37 C36 C41 123.8(8)
C37 C36 H36 118.1(5)
C41 C36 H36 118.1(4)
C36 C37 C38 119.3(8)
C36 C37 H37 120.4(5)
C38 C37 H37 120.4(5)
C39 C38 C37 119.5(7)
C39 C38 H38 120.3(5)
C37 C38 H38 120.3(5)
C38 C39 C40 119.9(8)
C38 C39 H39 120.1(5)
C40 C39 H39 120.1(5)
C39 C40 C41 122.4(8)
C39 C40 H40 118.8(5)
C41 C40 H40 118.8(4)
C36 C41 C40 115.1(7)
C36 C41 B1 121.6(6)
C40 C41 B1 123.3(6)
C43 C42 C47 123.1(7)
C43 C42 H42 118.5(5)
C47 C42 H42 118.5(4)
C44 C43 C42 119.9(8)
C44 C43 H43 120.0(5)
C42 C43 H43 120.0(5)
C45 C44 C43 119.4(7)
C45 C44 H44 120.3(5)
C43 C44 H44 120.3(5)
C44 C45 C46 120.8(8)
C44 C45 H45 119.6(5)
C46 C45 H45 119.6(5)
C45 C46 C47 123.3(7)
C45 C46 H46 118.4(5)
C47 C46 H46 118.4(4)
C42 C47 C46 113.5(6)
C42 C47 B1 124.3(6)
C46 C47 B1 122.1(6)
C53 C48 C49 123.0(7)
C53 C48 H48 118.5(4)
C49 C48 H48 118.5(5)
C50 C49 C48 120.2(8)
C50 C49 H49 119.9(6)
C48 C49 H49 119.9(5)
C51 C50 C49 118.6(8)
C51 C50 H50 120.7(5)
C49 C50 H50 120.7(6)
C50 C51 C52 121.8(8)
C50 C51 H51 119.1(5)
C52 C51 H51 119.1(5)
C51 C52 C53 121.9(8)
C51 C52 H52 119.0(5)
C53 C52 H52 119.0(5)
C48 C53 C52 114.5(7)
C48 C53 B1 123.7(6)
C52 C53 B1 121.7(7)
C55 C54 C59 122.7(8)
C55 C54 H54 118.6(5)
C59 C54 H54 118.6(4)
C56 C55 C54 120.5(8)
C56 C55 H55 119.7(5)
C54 C55 H55 119.7(5)
C57 C56 C55 118.7(8)
C57 C56 H56 120.7(5)
C55 C56 H56 120.7(5)
C56 C57 C58 119.4(9)
C56 C57 H57 120.3(5)
C58 C57 H57 120.3(6)
C59 C58 C57 123.8(8)
C59 C58 H58 118.1(4)
C57 C58 H58 118.1(6)
C54 C59 C58 114.8(7)
C54 C59 B2 121.3(6)
C58 C59 B2 123.6(6)
C61 C60 C65 125.5(9)
C61 C60 H60 117.2(6)
C65 C60 H60 117.2(5)
C62 C61 C60 120.1(10)
C62 C61 H61 119.9(6)
C60 C61 H61 119.9(6)
C61 C62 C63 117.2(9)
C61 C62 H62 121.4(6)
C63 C62 H62 121.4(5)
C64 C63 C62 121.7(9)
C64 C63 H63 119.1(6)
C62 C63 H63 119.1(5)
C63 C64 C65 123.9(9)
C63 C64 H64 118.0(6)
C65 C64 H64 118.0(5)
C60 C65 C64 111.5(8)
C60 C65 B2 123.8(7)
C64 C65 B2 124.6(7)
C71 C66 C67 125.5(9)
C71 C66 H66 117.2(5)
C67 C66 H66 117.3(6)
C68 C67 C66 120.6(9)
C68 C67 H67 119.7(5)
C66 C67 H67 119.7(6)
C67 C68 C69 117.2(7)
C67 C68 H68 121.4(5)
C69 C68 H68 121.4(5)
C68 C69 C70 120.2(8)
C68 C69 H69 119.9(5)
C70 C69 H69 119.9(5)
C71 C70 C69 125.2(8)
C71 C70 H70 117.4(4)
C69 C70 H70 117.4(5)
C70 C71 C66 110.9(7)
C70 C71 B2 125.1(7)
C66 C71 B2 124.0(7)
C77 C72 C73 123.1(8)
C77 C72 H72 118.5(4)
C73 C72 H72 118.5(5)
C74 C73 C72 121.3(8)
C74 C73 H73 119.4(5)
C72 C73 H73 119.4(5)
C73 C74 C75 117.8(8)
C73 C74 H74 121.1(5)
C75 C74 H74 121.1(5)
C74 C75 C76 120.5(7)
C74 C75 H75 119.8(5)
C76 C75 H75 119.8(5)
C77 C76 C75 123.6(7)
C77 C76 H76 118.2(5)
C75 C76 H76 118.2(5)
C72 C77 C76 113.8(7)
C72 C77 B2 123.7(6)
C76 C77 B2 122.4(6)
O1 C91 C90 127.5(15)
O1 C91 C92 115.1(15)
C90 C91 C92 117.2(14)
O2 C94 C95 120.7(32)
O2 C94 C93 126.1(31)
C95 C94 C93 112.0(28)

loop_
_geom_bond_atom_site_label_1
_geom_bond_atom_site_label_2
_geom_bond_distance
Co1 N2 2.038(6)
Co1 N7 2.069(12)
Co1 N9 2.074(8)
Co1 N4 2.089(8)
Co1 N3 2.167(5)
Co1 N7X 2.28(3)
Co2 N1 2.043(5)
Co2 N11 2.062(7)
Co2 N6 2.158(6)
Co2 N8 2.162(6)
Co2 N5 2.177(6)
N1 C1 1.351(8)
N1 N2 1.384(8)
N2 C3 1.352(9)
N3 C5X 1.38(2)
N3 C7X 1.45(2)
N3 C4 1.501(13)
N3 C5 1.51(2)
N3 C7 1.53(2)
N3 C4X 1.56(2)
N4 C14 1.35(3)
N4 C16 1.43(2)
N4 C6 1.503(13)
N4 C14X 1.73(2)
N5 C13 1.465(9)
N5 C10 1.469(10)
N5 C9 1.471(9)
N6 C22 1.476(9)
N6 C11 1.480(10)
N6 C24 1.497(10)
N8 C28 1.491(10)
N8 C26 1.494(9)
N8 C12 1.497(9)
N7 C20 1.43(3)
N7 C18 1.44(2)
N7 C8 1.58(2)
C7 C8 1.93(3)
C7 C5 2.01(3)
N7X C8X 1.45(3)
N7X C20X 1.53(5)
N7X C21X 1.84(5)
C7X C8X 1.55(3)
C7X C4X 1.61(4)
N9 N10 1.147(10)
N10 N11 1.139(9)
C1 C2 1.383(10)
C1 C9 1.481(10)
C2 C3 1.375(11)
C2 H2 0.93
C3 C4 1.535(14)
C3 C4X 1.68(3)
C5 C6 1.47(2)
C5X C6 1.53(3)
C6 H6A 0.97
C6 H6B 0.97
C9 H9A 0.97
C9 H9B 0.97
C10 C11 1.459(11)
C10 H10A 0.97
C10 H10B 0.97
C11 H11A 0.97
C11 H11B 0.97
C12 C13 1.465(11)
C12 H12A 0.97
C12 H12B 0.97
C13 H13A 0.97
C13 H13B 0.97
C14 C16 1.25(3)
C14 C15 1.66(4)
C14 C17 1.99(4)
C14X C15X 1.28(3)
C16 C17X 1.34(3)
C16 C17 1.68(3)
C16 C17Y 1.83(4)
C18 C19 1.46(2)
C18 C20X 2.03(4)
C20 C21 1.91(4)
C20X C21X 1.06(5)
C22 C23 1.521(12)
C22 H22A 0.97
C22 H22B 0.97
C23 H23A 0.96
C23 H23B 0.96
C23 H23C 0.96
C24 C25 1.373(14)
C24 H24A 0.97
C24 H24B 0.97
C25 H25A 0.96
C25 H25B 0.96
C25 H25C 0.96
C26 C27 1.489(12)
C26 H26A 0.97
C26 H26B 0.97
C27 H27A 0.96
C27 H27B 0.96
C27 H27C 0.96
C28 C29 1.518(11)
C28 H28A 0.97
C28 H28B 0.97
C29 H29A 0.96
C29 H29B 0.96
C29 H29C 0.96
B1 C47 1.630(9)
B1 C53 1.646(11)
B1 C41 1.648(10)
B1 C35 1.651(10)
B2 C77 1.622(11)
B2 C59 1.641(9)
B2 C65 1.652(12)
B2 C71 1.668(10)
C30 C31 1.387(10)
C30 C35 1.389(11)
C30 H30 0.93
C31 C32 1.361(12)
C31 H31 0.93
C32 C33 1.372(13)
C32 H32 0.93
C33 C34 1.390(11)
C33 H33 0.93
C34 C35 1.393(9)
C34 H34 0.93
C36 C37 1.384(10)
C36 C41 1.387(10)
C36 H36 0.93
C37 C38 1.391(13)
C37 H37 0.93
C38 C39 1.380(13)
C38 H38 0.93
C39 C40 1.394(10)
C39 H39 0.93
C40 C41 1.410(9)
C40 H40 0.93
C42 C43 1.395(10)
C42 C47 1.406(9)
C42 H42 0.93
C43 C44 1.378(12)
C43 H43 0.93
C44 C45 1.363(12)
C44 H44 0.93
C45 C46 1.371(10)
C45 H45 0.93
C46 C47 1.424(9)
C46 H46 0.93
C48 C53 1.383(10)
C48 C49 1.397(11)
C48 H48 0.93
C49 C50 1.370(12)
C49 H49 0.93
C50 C51 1.348(13)
C50 H50 0.93
C51 C52 1.381(11)
C51 H51 0.93
C52 C53 1.413(10)
C52 H52 0.93
C54 C55 1.388(10)
C54 C59 1.391(10)
C54 H54 0.93
C55 C56 1.388(14)
C55 H55 0.93
C56 C57 1.375(13)
C56 H56 0.93
C57 C58 1.395(11)
C57 H57 0.93
C58 C59 1.392(11)
C58 H58 0.93
C60 C61 1.386(14)
C60 C65 1.390(12)
C60 H60 0.93
C61 C62 1.347(12)
C61 H61 0.93
C62 C63 1.377(13)
C62 H62 0.93
C63 C64 1.368(13)
C63 H63 0.93
C64 C65 1.394(11)
C64 H64 0.93
C66 C71 1.366(11)
C66 C67 1.374(12)
C66 H66 0.93
C67 C68 1.328(13)
C67 H67 0.93
C68 C69 1.334(12)
C68 H68 0.93
C69 C70 1.401(11)
C69 H69 0.93
C70 C71 1.342(11)
C70 H70 0.93
C72 C77 1.382(10)
C72 C73 1.406(12)
C72 H72 0.93
C73 C74 1.359(12)
C73 H73 0.93
C74 C75 1.370(11)
C74 H74 0.93
C75 C76 1.400(11)
C75 H75 0.93
C76 C77 1.395(9)
C76 H76 0.93
O1 C91 1.19(2)
C90 C91 1.45(2)
C91 C92 1.49(2)
O2 C94 1.12(3)
C93 C94 1.60(4)
C94 C95 1.36(4)

loop_
_geom_torsion_atom_site_label_1
_geom_torsion_atom_site_label_2
_geom_torsion_atom_site_label_3
_geom_torsion_atom_site_label_4
_geom_torsion
N11 Co2 N1 C1 176.5(5)
N6 Co2 N1 C1 77.4(5)
N8 Co2 N1 C1 -77.3(5)
N5 Co2 N1 C1 0.7(5)
N11 Co2 N1 N2 8.5(7)
N6 Co2 N1 N2 -90.5(7)
N8 Co2 N1 N2 114.8(7)
N5 Co2 N1 N2 -167.3(7)
C1 N1 N2 C3 -1.7(9)
Co2 N1 N2 C3 167.0(7)
C1 N1 N2 Co1 166.2(7)
Co2 N1 N2 Co1 -25.2(12)
N7 Co1 N2 C3 77.1(8)
N9 Co1 N2 C3 170.8(8)
N4 Co1 N2 C3 -82.6(8)
N3 Co1 N2 C3 -4.0(7)
N7X Co1 N2 C3 66.5(10)
N7 Co1 N2 N1 -90.1(8)
N9 Co1 N2 N1 3.6(9)
N4 Co1 N2 N1 110.2(8)
N3 Co1 N2 N1 -171.2(8)
N7X Co1 N2 N1 -100.7(10)
N2 Co1 N3 C5X -86.0(12)
N7 Co1 N3 C5X 172.6(12)
N9 Co1 N3 C5X -170.1(31)
N4 Co1 N3 C5X 25.2(12)
N7X Co1 N3 C5X 140.4(13)
N2 Co1 N3 C7X 101.8(11)
N7 Co1 N3 C7X 0.3(11)
N9 Co1 N3 C7X 17.7(34)
N4 Co1 N3 C7X -147.1(11)
N7X Co1 N3 C7X -31.9(11)
N2 Co1 N3 C4 -15.5(7)
N7 Co1 N3 C4 -116.9(8)
N9 Co1 N3 C4 -99.6(31)
N4 Co1 N3 C4 95.7(8)
N7X Co1 N3 C4 -149.2(9)
N2 Co1 N3 C5 -133.4(8)
N7 Co1 N3 C5 125.1(8)
N9 Co1 N3 C5 142.5(30)
N4 Co1 N3 C5 -22.3(8)
N7X Co1 N3 C5 92.9(9)
N2 Co1 N3 C7 138.3(12)
N7 Co1 N3 C7 36.8(12)
N9 Co1 N3 C7 54.2(34)
N4 Co1 N3 C7 -110.6(12)
N7X Co1 N3 C7 4.6(13)
N2 Co1 N3 C4X 33.5(15)
N7 Co1 N3 C4X -67.9(15)
N9 Co1 N3 C4X -50.6(35)
N4 Co1 N3 C4X 144.7(15)
N7X Co1 N3 C4X -100.1(16)
N2 Co1 N4 C14 -81.9(28)
N7 Co1 N4 C14 133.9(28)
N9 Co1 N4 C14 21.9(29)
N3 Co1 N4 C14 -159.5(29)
N7X Co1 N4 C14 123.2(29)
N2 Co1 N4 C16 -149.6(11)
N7 Co1 N4 C16 66.2(14)
N9 Co1 N4 C16 -45.7(12)
N3 Co1 N4 C16 132.9(12)
N7X Co1 N4 C16 55.6(13)
N2 Co1 N4 C6 77.8(8)
N7 Co1 N4 C6 -66.4(10)
N9 Co1 N4 C6 -178.3(7)
N3 Co1 N4 C6 0.3(7)
N7X Co1 N4 C6 -77.0(9)
N2 Co1 N4 C14X -36.0(7)
N7 Co1 N4 C14X 179.8(8)
N9 Co1 N4 C14X 67.8(7)
N3 Co1 N4 C14X -113.6(7)
N7X Co1 N4 C14X 169.1(8)
N1 Co2 N5 C13 -135.4(5)
N11 Co2 N5 C13 140.8(34)
N6 Co2 N5 C13 109.2(5)
N8 Co2 N5 C13 -21.9(5)
N1 Co2 N5 C10 106.7(5)
N11 Co2 N5 C10 22.9(37)
N6 Co2 N5 C10 -8.7(5)
N8 Co2 N5 C10 -139.8(5)
N1 Co2 N5 C9 -12.9(5)
N11 Co2 N5 C9 -96.7(36)
N6 Co2 N5 C9 -128.3(5)
N8 Co2 N5 C9 100.6(5)
N1 Co2 N6 C22 29.4(5)
N11 Co2 N6 C22 -73.0(5)
N8 Co2 N6 C22 178.7(4)
N5 Co2 N6 C22 104.8(5)
N1 Co2 N6 C11 -90.7(5)
N11 Co2 N6 C11 166.9(5)
N8 Co2 N6 C11 58.5(6)
N5 Co2 N6 C11 -15.3(5)
N1 Co2 N6 C24 147.9(6)
N11 Co2 N6 C24 45.6(6)
N8 Co2 N6 C24 -62.8(7)
N5 Co2 N6 C24 -136.6(6)
N1 Co2 N8 C28 -42.1(5)
N11 Co2 N8 C28 63.0(5)
N6 Co2 N8 C28 168.2(4)
N5 Co2 N8 C28 -118.3(5)
N1 Co2 N8 C26 -167.0(5)
N11 Co2 N8 C26 -61.8(6)
N6 Co2 N8 C26 43.4(6)
N5 Co2 N8 C26 116.9(5)
N1 Co2 N8 C12 72.1(5)
N11 Co2 N8 C12 177.2(5)
N6 Co2 N8 C12 -77.6(5)
N5 Co2 N8 C12 -4.1(5)
N2 Co1 N7 C20 172.6(17)
N9 Co1 N7 C20 73.5(17)
N4 Co1 N7 C20 -41.5(19)
N3 Co1 N7 C20 -108.0(17)
N7X Co1 N7 C20 -22.8(18)
N2 Co1 N7 C18 48.7(9)
N9 Co1 N7 C18 -50.3(9)
N4 Co1 N7 C18 -165.4(8)
N3 Co1 N7 C18 128.1(9)
N7X Co1 N7 C18 -146.7(15)
N2 Co1 N7 C8 -63.0(11)
N9 Co1 N7 C8 -162.1(11)
N4 Co1 N7 C8 82.9(13)
N3 Co1 N7 C8 16.4(11)
N7X Co1 N7 C8 101.6(15)
C5X N3 C7 C8 171.3(15)
C7X N3 C7 C8 31.7(20)
C4 N3 C7 C8 82.1(14)
C5 N3 C7 C8 -170.1(11)
C4X N3 C7 C8 48.1(14)
Co1 N3 C7 C8 -62.8(11)
C5X N3 C7 C5 -18.6(15)
C7X N3 C7 C5 -158.2(23)
C4 N3 C7 C5 -107.8(14)
C5 N3 C7 C5 0.0
C4X N3 C7 C5 -141.8(12)
Co1 N3 C7 C5 107.3(7)
C20 N7 C8 C7 77.8(20)
C18 N7 C8 C7 -170.8(12)
Co1 N7 C8 C7 -54.0(14)
N3 C7 C8 N7 76.2(14)
C5 C7 C8 N7 66.2(23)
N2 Co1 N7X C8X -54.6(17)
N7 Co1 N7X C8X -74.7(16)
N9 Co1 N7X C8X -160.4(15)
N4 Co1 N7X C8X 93.5(15)
N3 Co1 N7X C8X 15.6(14)
N2 Co1 N7X C20X 72.2(20)
N7 Co1 N7X C20X 52.1(21)
N9 Co1 N7X C20X -33.6(20)
N4 Co1 N7X C20X -139.6(19)
N3 Co1 N7X C20X 142.4(20)
N2 Co1 N7X C21X 109.4(16)
N7 Co1 N7X C21X 89.3(20)
N9 Co1 N7X C21X 3.6(17)
N4 Co1 N7X C21X -102.5(17)
N3 Co1 N7X C21X 179.6(17)
C5X N3 C7X C8X -125.9(25)
C4 N3 C7X C8X 159.7(16)
C5 N3 C7X C8X -80.0(19)
C7 N3 C7X C8X -56.0(22)
C4X N3 C7X C8X 142.0(22)
Co1 N3 C7X C8X 41.0(19)
C5X N3 C7X C4X 92.2(26)
C4 N3 C7X C4X 17.7(13)
C5 N3 C7X C4X 138.0(13)
C7 N3 C7X C4X 162.0(26)
C4X N3 C7X C4X 0.0
Co1 N3 C7X C4X -101.0(11)
C20X N7X C8X C7X -125.0(28)
C21X N7X C8X C7X -150.6(31)
Co1 N7X C8X C7X 2.5(26)
N3 C7X C8X N7X -30.2(31)
C4X C7X C8X N7X 38.8(47)
N2 Co1 N9 N10 26.4(10)
N7 Co1 N9 N10 127.0(9)
N4 Co1 N9 N10 -85.8(9)
N3 Co1 N9 N10 109.7(31)
N7X Co1 N9 N10 158.8(10)
Co1 N9 N10 N11 -127.5(104)
N9 N10 N11 Co2 88.3(106)
N1 Co2 N11 N10 18.1(7)
N6 Co2 N11 N10 132.5(7)
N8 Co2 N11 N10 -96.4(7)
N5 Co2 N11 N10 101.1(36)
N2 N1 C1 C2 1.4(9)
Co2 N1 C1 C2 -169.9(6)
N2 N1 C1 C9 -176.2(6)
Co2 N1 C1 C9 12.5(8)
N1 C1 C2 C3 -0.5(10)
C9 C1 C2 C3 176.7(9)
N1 N2 C3 C2 1.4(12)
Co1 N2 C3 C2 -169.7(7)
N1 N2 C3 C4 -165.2(10)
Co1 N2 C3 C4 23.7(14)
N1 N2 C3 C4X 145.6(14)
Co1 N2 C3 C4X -25.5(16)
C1 C2 C3 N2 -0.6(13)
C1 C2 C3 C4 164.2(13)
C1 C2 C3 C4X -141.7(16)
C5X N3 C4 C3 129.0(15)
C7X N3 C4 C3 -87.9(14)
C5 N3 C4 C3 147.5(10)
C7 N3 C4 C3 -115.3(16)
C4X N3 C4 C3 -65.5(14)
Co1 N3 C4 C3 29.1(11)
N2 C3 C4 N3 -35.7(15)
C2 C3 C4 N3 160.5(11)
C4X C3 C4 N3 62.1(13)
C5X N3 C4X C7X -142.1(16)
C7X N3 C4X C7X 0.0
C4 N3 C4X C7X -156.5(17)
C5 N3 C4X C7X -98.7(24)
C7 N3 C4X C7X -10.2(15)
Co1 N3 C4X C7X 101.7(11)
C5X N3 C4X C3 68.1(18)
C7X N3 C4X C3 -149.8(20)
C4 N3 C4X C3 53.7(14)
C5 N3 C4X C3 111.5(17)
C7 N3 C4X C3 -160.0(14)
Co1 N3 C4X C3 -48.1(17)
N3 C7X C4X N3 0.0
C8X C7X C4X N3 -85.7(35)
N3 C7X C4X C3 51.8(33)
C8X C7X C4X C3 -34.0(61)
N2 C3 C4X N3 49.8(20)
C2 C3 C4X N3 -170.4(11)
C4 C3 C4X N3 -55.6(13)
N2 C3 C4X C7X 9.8(42)
C2 C3 C4X C7X 149.5(29)
C4 C3 C4X C7X -95.6(35)
C5X N3 C5 C6 -56.1(16)
C7X N3 C5 C6 159.3(13)
C4 N3 C5 C6 -80.3(12)
C7 N3 C5 C6 145.8(12)
C4X N3 C5 C6 -120.4(23)
Co1 N3 C5 C6 39.0(11)
C5X N3 C5 C7 158.1(17)
C7X N3 C5 C7 13.5(14)
C4 N3 C5 C7 133.9(10)
C7 N3 C5 C7 0.0
C4X N3 C5 C7 93.8(24)
Co1 N3 C5 C7 -106.8(8)
N3 C7 C5 C6 -60.5(21)
C8 C7 C5 C6 -47.1(32)
N3 C7 C5 N3 0.000(3)
C8 C7 C5 N3 13.4(16)
C7X N3 C5X C6 121.9(23)
C4 N3 C5X C6 -150.1(19)
C5 N3 C5X C6 55.1(15)
C7 N3 C5X C6 81.7(20)
C4X N3 C5X C6 -161.4(15)
Co1 N3 C5X C6 -45.0(18)
N3 C5 C6 N4 -43.1(15)
C7 C5 C6 N4 0.1(27)
N3 C5 C6 C5X 50.2(15)
C7 C5 C6 C5X 93.4(25)
C14 N4 C6 C5 -167.2(18)
C16 N4 C6 C5 -111.6(14)
C14X N4 C6 C5 129.1(12)
Co1 N4 C6 C5 24.2(14)
C14 N4 C6 C5X 144.6(20)
C16 N4 C6 C5X -159.7(15)
C14X N4 C6 C5X 81.0(15)
Co1 N4 C6 C5X -23.9(15)
N3 C5X C6 C5 -60.1(16)
N3 C5X C6 N4 48.3(20)
C13 N5 C9 C1 138.8(7)
C10 N5 C9 C1 -95.6(7)
Co2 N5 C9 C1 22.0(7)
N1 C1 C9 N5 -23.6(9)
C2 C1 C9 N5 159.4(8)
C13 N5 C10 C11 -80.2(8)
C9 N5 C10 C11 152.7(7)
Co2 N5 C10 C11 33.2(8)
N5 C10 C11 N6 -49.7(10)
C22 N6 C11 C10 -77.0(9)
C24 N6 C11 C10 164.6(7)
Co2 N6 C11 C10 37.9(8)
C28 N8 C12 C13 142.9(7)
C26 N8 C12 C13 -95.2(8)
Co2 N8 C12 C13 31.1(8)
C10 N5 C13 C12 160.6(7)
C9 N5 C13 C12 -74.3(8)
Co2 N5 C13 C12 45.7(7)
N8 C12 C13 N5 -54.3(9)
C16 N4 C14 C16 0.0
C6 N4 C14 C16 109.5(16)
C14X N4 C14 C16 -144.9(21)
Co1 N4 C14 C16 -90.2(28)
C16 N4 C14 C15 166.4(39)
C6 N4 C14 C15 -84.1(30)
C14X N4 C14 C15 21.6(24)
Co1 N4 C14 C15 76.2(40)
C16 N4 C14 C17 49.5(15)
C6 N4 C14 C17 159.0(13)
C14X N4 C14 C17 -95.4(17)
Co1 N4 C14 C17 -40.7(34)
C14 N4 C14X C15X -46.4(21)
C16 N4 C14X C15X -75.2(19)
C6 N4 C14X C15X 48.4(18)
Co1 N4 C14X C15X 160.9(16)
N4 C14 C16 C17X -49.1(37)
C15 C14 C16 C17X 162.7(65)
C17 C14 C16 C17X -165.3(39)
N4 C14 C16 N4 0.0
C15 C14 C16 N4 -148.2(88)
C17 C14 C16 N4 -116.2(15)
N4 C14 C16 C17 116.2(15)
C15 C14 C16 C17 -32.0(84)
C17 C14 C16 C17 0.000(3)
N4 C14 C16 C17Y 99.4(83)
C15 C14 C16 C17Y -48.8(144)
C17 C14 C16 C17Y -16.7(81)
C14 N4 C16 C14 0.0
C6 N4 C16 C14 -89.7(19)
C14X N4 C16 C14 31.6(20)
Co1 N4 C16 C14 140.0(19)
C14 N4 C16 C17X 151.4(24)
C6 N4 C16 C17X 61.7(16)
C14X N4 C16 C17X -177.0(14)
Co1 N4 C16 C17X -68.6(16)
C14 N4 C16 C17 -71.1(22)
C6 N4 C16 C17 -160.8(13)
C14X N4 C16 C17 -39.5(17)
Co1 N4 C16 C17 68.8(18)
C14 N4 C16 C17Y -161.0(27)
C6 N4 C16 C17Y 109.3(17)
C14X N4 C16 C17Y -129.4(17)
Co1 N4 C16 C17Y -21.1(22)
C14 C16 C17 C14 0.000(3)
C17X C16 C17 C14 167.2(35)
N4 C16 C17 C14 55.6(18)
C17Y C16 C17 C14 175.3(23)
C16 C14 C17 C16 0.000(3)
N4 C14 C17 C16 -56.0(18)
C15 C14 C17 C16 169.2(31)
C20 N7 C18 C19 49.7(20)
C8 N7 C18 C19 -65.1(17)
Co1 N7 C18 C19 -177.4(11)
C20 N7 C18 C20X -11.0(22)
C8 N7 C18 C20X -125.7(19)
Co1 N7 C18 C20X 122.0(17)
C18 N7 C20 C21 146.7(15)
C8 N7 C20 C21 -102.4(17)
Co1 N7 C20 C21 19.8(24)
C8X N7X C20X C21X -154.3(33)
C21X N7X C20X C21X 0.000(4)
Co1 N7X C20X C21X 84.3(35)
C8X N7X C20X C18 78.4(24)
C21X N7X C20X C18 -127.3(41)
Co1 N7X C20X C18 -43.0(20)
N7 C18 C20X C21X -92.7(51)
C19 C18 C20X C21X 138.7(51)
N7 C18 C20X N7X -5.5(13)
C19 C18 C20X N7X -134.2(21)
N7X C20X C21X N7X 0.000(2)
C18 C20X C21X N7X 87.9(40)
C8X N7X C21X C20X 42.7(54)
C20X N7X C21X C20X 0.000(4)
Co1 N7X C21X C20X -109.9(34)
C11 N6 C22 C23 -59.5(9)
C24 N6 C22 C23 59.3(10)
Co2 N6 C22 C23 -176.0(6)
C22 N6 C24 C25 159.3(10)
C11 N6 C24 C25 -78.9(12)
Co2 N6 C24 C25 42.2(12)
C28 N8 C26 C27 -50.4(9)
C12 N8 C26 C27 -169.8(7)
Co2 N8 C26 C27 70.4(8)
C26 N8 C28 C29 -61.7(9)
C12 N8 C28 C29 57.8(8)
Co2 N8 C28 C29 170.6(6)
C35 C30 C31 C32 -0.8(11)
C30 C31 C32 C33 -0.3(12)
C31 C32 C33 C34 0.0(12)
C32 C33 C34 C35 1.4(12)
C31 C30 C35 C34 2.0(10)
C31 C30 C35 B1 175.5(6)
C33 C34 C35 C30 -2.4(11)
C33 C34 C35 B1 -176.1(7)
C47 B1 C35 C30 -87.4(8)
C53 B1 C35 C30 152.9(6)
C41 B1 C35 C30 32.1(9)
C47 B1 C35 C34 85.7(8)
C53 B1 C35 C34 -34.0(8)
C41 B1 C35 C34 -154.8(6)
C41 C36 C37 C38 -0.4(13)
C36 C37 C38 C39 0.8(12)
C37 C38 C39 C40 -0.7(12)
C38 C39 C40 C41 0.1(12)
C37 C36 C41 C40 -0.2(11)
C37 C36 C41 B1 179.0(7)
C39 C40 C41 C36 0.3(10)
C39 C40 C41 B1 -178.8(7)
C47 B1 C41 C36 45.0(9)
C53 B1 C41 C36 165.6(6)
C35 B1 C41 C36 -73.3(8)
C47 B1 C41 C40 -135.9(7)
C53 B1 C41 C40 -15.3(9)
C35 B1 C41 C40 105.8(7)
C47 C42 C43 C44 -0.4(12)
C42 C43 C44 C45 -1.3(12)
C43 C44 C45 C46 1.4(12)
C44 C45 C46 C47 0.1(12)
C43 C42 C47 C46 1.8(10)
C43 C42 C47 B1 -175.9(7)
C45 C46 C47 C42 -1.7(10)
C45 C46 C47 B1 176.0(7)
C53 B1 C47 C42 99.7(8)
C41 B1 C47 C42 -139.9(7)
C35 B1 C47 C42 -20.0(9)
C53 B1 C47 C46 -77.7(8)
C41 B1 C47 C46 42.7(9)
C35 B1 C47 C46 162.6(6)
C53 C48 C49 C50 -0.2(12)
C48 C49 C50 C51 -1.4(13)
C49 C50 C51 C52 1.6(13)
C50 C51 C52 C53 -0.3(12)
C49 C48 C53 C52 1.4(11)
C49 C48 C53 B1 176.8(7)
C51 C52 C53 C48 -1.2(10)
C51 C52 C53 B1 -176.7(7)
C47 B1 C53 C48 23.8(9)
C41 B1 C53 C48 -96.7(7)
C35 B1 C53 C48 142.0(7)
C47 B1 C53 C52 -161.1(6)
C41 B1 C53 C52 78.4(8)
C35 B1 C53 C52 -42.8(8)
C59 C54 C55 C56 0.8(14)
C54 C55 C56 C57 -1.7(16)
C55 C56 C57 C58 1.1(17)
C56 C57 C58 C59 0.4(17)
C55 C54 C59 C58 0.7(12)
C55 C54 C59 B2 -173.2(8)
C57 C58 C59 C54 -1.3(14)
C57 C58 C59 B2 172.4(9)
C77 B2 C59 C54 81.0(9)
C65 B2 C59 C54 -39.7(10)
C71 B2 C59 C54 -160.7(7)
C77 B2 C59 C58 -92.4(9)
C65 B2 C59 C58 146.9(8)
C71 B2 C59 C58 26.0(10)
C65 C60 C61 C62 0.6(20)
C60 C61 C62 C63 -0.9(16)
C61 C62 C63 C64 0.9(15)
C62 C63 C64 C65 -0.4(16)
C61 C60 C65 C64 0.0(16)
C61 C60 C65 B2 177.7(10)
C63 C64 C65 C60 -0.1(14)
C63 C64 C65 B2 -177.8(9)
C77 B2 C65 C60 172.9(8)
C59 B2 C65 C60 -67.6(10)
C71 B2 C65 C60 52.1(10)
C77 B2 C65 C64 -9.6(10)
C59 B2 C65 C64 109.9(8)
C71 B2 C65 C64 -130.5(8)
C71 C66 C67 C68 -6.2(24)
C66 C67 C68 C69 6.0(19)
C67 C68 C69 C70 -5.5(17)
C68 C69 C70 C71 5.3(19)
C69 C70 C71 C66 -4.7(17)
C69 C70 C71 B2 175.2(10)
C67 C66 C71 C70 5.1(20)
C67 C66 C71 B2 -174.7(13)
C77 B2 C71 C70 1.5(11)
C59 B2 C71 C70 -116.9(9)
C65 B2 C71 C70 123.6(9)
C77 B2 C71 C66 -178.6(10)
C59 B2 C71 C66 62.9(12)
C65 B2 C71 C66 -56.6(11)
C77 C72 C73 C74 0.7(14)
C72 C73 C74 C75 -1.9(13)
C73 C74 C75 C76 1.6(13)
C74 C75 C76 C77 -0.1(13)
C73 C72 C77 C76 0.8(12)
C73 C72 C77 B2 178.0(8)
C75 C76 C77 C72 -1.1(12)
C75 C76 C77 B2 -178.3(7)
C59 B2 C77 C72 6.8(10)
C65 B2 C77 C72 126.2(7)
C71 B2 C77 C72 -111.6(7)
C59 B2 C77 C76 -176.3(7)
C65 B2 C77 C76 -56.9(9)
C71 B2 C77 C76 65.3(9)
